data_7115525
loop_
_publ_author_name
'Yu Tan'
'Han-Lin Luan'
'Hua Lin'
'Xing-Wen Sun'
'Xiao-Di Yang'
'Han-Qing Dong'
'Guo-Qiang Lin'

_publ_section_title
;
 One-pot enantioselective construction of indoloquinolizidine derivatives
 bearing five contiguous stereocenters using aliphatic aldehydes,
 nitroethylenes, and tryptamine
;
_journal_name_full Chem.Commun.
_journal_page_first 10027
_journal_paper_doi 10.1039/C4cc01929F
_journal_volume 50
_journal_year 2014
_chemical_formula_sum 'C28 H35 N3 O2'
_chemical_formula_weight 445.59
_chemical_name_systematic
; 
 ? 
;
_space_group_crystal_system monoclinic
_space_group_IT_number 4
_space_group_name_Hall 'P 2yb'
_space_group_name_H-M_alt 'P 1 21 1'
_symmetry_space_group_name_Hall 'P 2yb'
_symmetry_space_group_name_H-M 'P 1 21 1'
_atom_sites_solution_hydrogens mixed
_audit_creation_method SHELXL-2013
_cell_angle_alpha 90
_cell_angle_beta 90.000(7)
_cell_angle_gamma 90
_cell_formula_units_Z 2
_cell_length_a 9.784(5)
_cell_length_b 8.872(4)
_cell_length_c 14.497(7)
_cell_measurement_reflns_used 776
_cell_measurement_temperature 293(2)
_cell_measurement_theta_max 20.286
_cell_measurement_theta_min 2.512
_cell_volume 1258.4(11)
_computing_cell_refinement 'Bruker SMART'
_computing_data_collection 'Bruker SMART'
_computing_data_reduction 'Bruker SHELXTL'
_computing_molecular_graphics 'Bruker SHELXTL'
_computing_publication_material 'Bruker SHELXTL'
_computing_structure_refinement 'SHELXL-2013 (Sheldrick, 2013)'
_computing_structure_solution 'Bruker SHELXTL'
_diffrn_ambient_temperature 293(2)
_diffrn_measured_fraction_theta_full 0.994
_diffrn_measured_fraction_theta_max 0.992
_diffrn_measurement_device_type 'CCD area detector'
_diffrn_measurement_method 'phi and omega scans'
_diffrn_radiation_type MoK\a
_diffrn_radiation_wavelength 0.71073
_diffrn_reflns_av_R_equivalents 0.0770
_diffrn_reflns_av_unetI/netI 0.0929
_diffrn_reflns_Laue_measured_fraction_full 0.994
_diffrn_reflns_Laue_measured_fraction_max 0.992
_diffrn_reflns_limit_h_max 12
_diffrn_reflns_limit_h_min -10
_diffrn_reflns_limit_k_max 10
_diffrn_reflns_limit_k_min -10
_diffrn_reflns_limit_l_max 15
_diffrn_reflns_limit_l_min -17
_diffrn_reflns_number 5689
_diffrn_reflns_point_group_measured_fraction_full 0.925
_diffrn_reflns_point_group_measured_fraction_max 0.917
_diffrn_reflns_theta_full 25.242
_diffrn_reflns_theta_max 25.994
_diffrn_reflns_theta_min 1.405
_exptl_absorpt_coefficient_mu 0.074
_exptl_absorpt_correction_T_max 1.000
_exptl_absorpt_correction_T_min 0.223
_exptl_absorpt_correction_type multi-scan
_exptl_absorpt_process_details sadabs
_exptl_crystal_colour yellow
_exptl_crystal_density_diffrn 1.176
_exptl_crystal_description sheet
_exptl_crystal_F_000 480
_exptl_crystal_size_max 0.220
_exptl_crystal_size_mid 0.060
_exptl_crystal_size_min 0.020
_refine_diff_density_max 0.323
_refine_diff_density_min -0.180
_refine_diff_density_rms 0.040
_refine_ls_abs_structure_details
; 
 Flack x determined using 795 quotients [(I+)-(I-)]/[(I+)+(I-)] 
 (Parsons and Flack (2004), Acta Cryst. A60, s61). 
;
_refine_ls_abs_structure_Flack 0.5(10)
_refine_ls_extinction_coef 0.017(5)
_refine_ls_extinction_expression Fc^*^=kFc[1+0.001xFc^2^\l^3^/sin(2\q)]^-1/4^
_refine_ls_extinction_method SHELXL
_refine_ls_goodness_of_fit_ref 0.854
_refine_ls_hydrogen_treatment mixed
_refine_ls_matrix_type full
_refine_ls_number_parameters 304
_refine_ls_number_reflns 4523
_refine_ls_number_restraints 16
_refine_ls_restrained_S_all 0.867
_refine_ls_R_factor_all 0.1097
_refine_ls_R_factor_gt 0.0629
_refine_ls_shift/su_max 0.000
_refine_ls_shift/su_mean 0.000
_refine_ls_structure_factor_coef Fsqd
_refine_ls_weighting_details
; 
 w=1/[\s^2^(Fo^2^)+(0.1050P)^2^] 
 where P=(Fo^2^+2Fc^2^)/3 
;
_refine_ls_weighting_scheme calc
_refine_ls_wR_factor_gt 0.1604
_refine_ls_wR_factor_ref 0.1794
_reflns_Friedel_coverage 0.730
_reflns_Friedel_fraction_full 0.846
_reflns_Friedel_fraction_max 0.831
_reflns_number_gt 2207
_reflns_number_total 4523
_reflns_threshold_expression 'I > 2\s(I)'
_cod_data_source_file c4cc01929f2.cif
_cod_data_source_block a30711a
_cod_depositor_comments
;

2018-03-14
Z value and formula fixed to values more according to usual
chemical conventions.                 miguel
;
_cod_original_formula_sum 'C56 H70 N6 O4'
_cod_original_formula_weight 891.18
_cod_original_formula_units_Z 1
_cod_original_cell_volume 1258.4(10)
_cod_database_code 7115525
_shelx_space_group_comment
; 
The symmetry employed for this shelxl refinement is uniquely defined 
by the following loop, which should always be used as a source of 
symmetry information in preference to the above space-group names. 
They are only intended as comments. 
;
_shelx_estimated_absorpt_t_min 0.984
_shelx_estimated_absorpt_t_max 0.999
_shelxl_version_number 2013-2

loop_
_space_group_symop_operation_xyz
'x, y, z'
'-x, y+1/2, -z'

loop_
_atom_site_label
_atom_site_type_symbol
_atom_site_fract_x
_atom_site_fract_y
_atom_site_fract_z
_atom_site_U_iso_or_equiv
_atom_site_adp_type
_atom_site_occupancy
_atom_site_site_symmetry_order
_atom_site_calc_flag
_atom_site_refinement_flags_posn
_atom_site_refinement_flags_adp
N1 N 0.4260(5) 0.8487(6) 0.4906(3) 0.0659(13) Uani 1 1 d D .
H1 H 0.468(6) 0.762(7) 0.487(5) 0.099 Uiso 1 1 d D U
N2 N 0.4091(4) 1.0215(5) 0.2623(3) 0.0600(12) Uani 1 1 d . .
N3 N 0.3767(6) 0.8459(7) 0.0257(3) 0.0772(15) Uani 1 1 d . .
O1 O 0.3302(5) 0.9347(7) -0.0295(3) 0.1134(18) Uani 1 1 d . .
O2 O 0.4532(5) 0.7446(6) 0.0062(3) 0.0956(15) Uani 1 1 d . .
C1 C 0.3843(6) 0.9253(7) 0.5690(3) 0.0674(16) Uani 1 1 d . .
C2 C 0.3936(6) 0.8841(8) 0.6612(3) 0.0779(18) Uani 1 1 d . .
H2 H 0.4345 0.7944 0.6795 0.094 Uiso 1 1 calc R U
C3 C 0.3388(7) 0.9835(10) 0.7238(4) 0.093(2) Uani 1 1 d . .
H3 H 0.3458 0.9614 0.7863 0.111 Uiso 1 1 calc R U
C4 C 0.2743(7) 1.1141(10) 0.6977(4) 0.091(2) Uani 1 1 d . .
H4 H 0.2366 1.1763 0.7426 0.109 Uiso 1 1 calc R U
C5 C 0.2647(6) 1.1541(7) 0.6069(4) 0.0746(17) Uani 1 1 d . .
H5 H 0.2221 1.2436 0.5898 0.090 Uiso 1 1 calc R U
C6 C 0.3198(5) 1.0587(6) 0.5406(3) 0.0597(14) Uani 1 1 d . .
C7 C 0.3234(5) 1.0582(6) 0.4403(3) 0.0598(14) Uani 1 1 d . .
C8 C 0.2754(6) 1.1740(7) 0.3729(3) 0.0685(16) Uani 1 1 d . .
H8A H 0.3298 1.2648 0.3792 0.082 Uiso 1 1 calc R U
H8B H 0.1808 1.1995 0.3856 0.082 Uiso 1 1 calc R U
C9 C 0.2880(6) 1.1134(7) 0.2756(4) 0.0710(16) Uani 1 1 d . .
H9A H 0.2077 1.0537 0.2614 0.085 Uiso 1 1 calc R U
H9B H 0.2907 1.1975 0.2328 0.085 Uiso 1 1 calc R U
C10 C 0.4413(6) 0.9908(7) 0.1648(3) 0.0627(15) Uani 1 1 d . .
H10 H 0.4251 1.0847 0.1309 0.075 Uiso 1 1 calc R U
C11 C 0.3410(6) 0.8738(7) 0.1263(3) 0.0660(15) Uani 1 1 d . .
H11 H 0.2494 0.9184 0.1281 0.079 Uiso 1 1 calc R U
C12 C 0.3356(5) 0.7261(6) 0.1797(3) 0.0599(14) Uani 1 1 d . .
H12 H 0.4262 0.6792 0.1776 0.072 Uiso 1 1 calc R U
C13 C 0.3016(6) 0.7669(7) 0.2825(3) 0.0610(14) Uani 1 1 d . .
H13 H 0.2132 0.8188 0.2819 0.073 Uiso 1 1 calc R U
C14 C 0.4064(6) 0.8805(6) 0.3171(3) 0.0577(13) Uani 1 1 d . .
H14 H 0.4969 0.8337 0.3125 0.069 Uiso 1 1 calc R U
C15 C 0.3874(5) 0.9311(6) 0.4144(3) 0.0565(13) Uani 1 1 d . .
C16 C 0.5893(6) 0.9513(8) 0.1515(3) 0.0733(16) Uani 1 1 d . .
H16A H 0.6053 0.8509 0.1757 0.088 Uiso 1 1 calc R U
H16B H 0.6092 0.9493 0.0860 0.088 Uiso 1 1 calc R U
C17 C 0.6851(7) 1.0589(11) 0.1976(5) 0.106(2) Uani 1 1 d . .
H17A H 0.6570 1.1604 0.1816 0.127 Uiso 1 1 calc R U
H17B H 0.6739 1.0481 0.2637 0.127 Uiso 1 1 calc R U
C18 C 0.8292(9) 1.0443(15) 0.1766(7) 0.153(4) Uani 1 1 d . .
H18A H 0.8445 1.0704 0.1124 0.184 Uiso 1 1 calc R U
H18B H 0.8570 0.9403 0.1852 0.184 Uiso 1 1 calc R U
C19 C 0.9161(10) 1.146(2) 0.2376(9) 0.231(7) Uani 1 1 d . .
H19A H 0.8953 1.2492 0.2247 0.347 Uiso 1 1 calc R U
H19B H 1.0111 1.1271 0.2254 0.347 Uiso 1 1 calc R U
H19C H 0.8968 1.1244 0.3012 0.347 Uiso 1 1 calc R U
C20 C 0.2330(6) 0.6175(7) 0.1391(3) 0.0680(16) Uani 1 1 d . .
C21 C 0.2768(7) 0.4782(8) 0.1072(3) 0.0792(18) Uani 1 1 d . .
H21 H 0.3687 0.4519 0.1105 0.095 Uiso 1 1 calc R U
C22 C 0.1825(10) 0.3788(8) 0.0706(4) 0.098(2) Uani 1 1 d . .
H22 H 0.2115 0.2851 0.0496 0.118 Uiso 1 1 calc R U
C23 C 0.0473(10) 0.4165(13) 0.0647(5) 0.110(3) Uani 1 1 d . .
H23 H -0.0151 0.3497 0.0388 0.132 Uiso 1 1 calc R U
C24 C 0.0051(8) 0.5509(13) 0.0968(5) 0.105(2) Uani 1 1 d . .
H24 H -0.0872 0.5756 0.0940 0.127 Uiso 1 1 calc R U
C25 C 0.0958(7) 0.6524(9) 0.1337(4) 0.0829(19) Uani 1 1 d . .
H25 H 0.0647 0.7450 0.1551 0.099 Uiso 1 1 calc R U
C26 C 0.2848(7) 0.6300(7) 0.3438(4) 0.0846(19) Uani 1 1 d D .
H26A H 0.3673 0.6151 0.3798 0.102 Uiso 1 1 calc R U
H26B H 0.2710 0.5412 0.3059 0.102 Uiso 1 1 calc R U
C27 C 0.1598(10) 0.6504(10) 0.4103(5) 0.148(4) Uani 1 1 d D U
H27A H 0.1740 0.7420 0.4456 0.177 Uiso 1 1 calc R U
H27B H 0.0788 0.6656 0.3728 0.177 Uiso 1 1 calc R U
C28 C 0.1320(18) 0.5291(15) 0.4746(10) 0.262(8) Uani 1 1 d D U
H28A H 0.0805 0.4517 0.4441 0.392 Uiso 1 1 calc R U
H28B H 0.0804 0.5674 0.5258 0.392 Uiso 1 1 calc R U
H28C H 0.2168 0.4879 0.4965 0.392 Uiso 1 1 calc R U

loop_
_atom_site_aniso_label
_atom_site_aniso_U_11
_atom_site_aniso_U_22
_atom_site_aniso_U_33
_atom_site_aniso_U_23
_atom_site_aniso_U_13
_atom_site_aniso_U_12
N1 0.092(3) 0.065(3) 0.041(2) -0.001(2) 0.004(2) 0.006(3)
N2 0.078(3) 0.067(3) 0.034(2) 0.007(2) 0.0047(18) 0.014(3)
N3 0.101(4) 0.095(4) 0.036(3) 0.000(3) 0.003(2) -0.011(3)
O1 0.155(4) 0.145(5) 0.041(2) 0.021(3) -0.007(2) 0.005(4)
O2 0.127(4) 0.102(4) 0.058(3) -0.018(3) 0.026(2) 0.003(3)
C1 0.081(4) 0.078(5) 0.043(3) 0.000(3) 0.006(2) -0.015(3)
C2 0.108(4) 0.093(5) 0.033(3) 0.005(3) 0.002(3) -0.001(4)
C3 0.122(6) 0.120(7) 0.036(3) 0.003(4) 0.009(3) -0.021(5)
C4 0.113(5) 0.111(6) 0.048(4) -0.007(4) 0.022(3) -0.011(5)
C5 0.092(4) 0.079(5) 0.053(3) -0.009(3) 0.016(3) -0.006(4)
C6 0.068(3) 0.064(4) 0.047(3) -0.003(3) 0.003(2) -0.012(3)
C7 0.072(3) 0.062(4) 0.045(3) -0.003(3) 0.011(2) 0.000(3)
C8 0.082(4) 0.068(4) 0.055(3) -0.001(3) 0.007(3) 0.008(3)
C9 0.095(4) 0.068(4) 0.051(3) 0.004(3) 0.004(3) 0.018(3)
C10 0.081(4) 0.066(4) 0.040(3) 0.008(3) 0.006(2) 0.002(3)
C11 0.078(4) 0.084(4) 0.035(3) 0.006(3) 0.005(2) 0.002(3)
C12 0.073(3) 0.066(4) 0.041(3) -0.005(3) 0.005(2) -0.002(3)
C13 0.078(4) 0.066(4) 0.038(3) 0.000(3) 0.008(2) -0.001(3)
C14 0.078(3) 0.059(3) 0.036(2) 0.000(3) 0.004(2) 0.005(3)
C15 0.068(3) 0.065(4) 0.037(3) 0.001(3) 0.000(2) 0.002(3)
C16 0.084(4) 0.086(4) 0.050(3) -0.001(3) 0.014(3) -0.002(4)
C17 0.082(5) 0.142(7) 0.093(5) -0.014(5) 0.005(4) -0.012(5)
C18 0.113(7) 0.193(11) 0.154(8) -0.035(8) 0.026(6) -0.043(7)
C19 0.105(7) 0.32(2) 0.267(15) 0.010(14) -0.039(8) -0.072(11)
C20 0.093(5) 0.080(4) 0.031(3) 0.004(3) 0.007(3) -0.010(4)
C21 0.112(5) 0.083(5) 0.042(3) 0.003(3) 0.008(3) -0.004(4)
C22 0.163(8) 0.075(5) 0.057(4) -0.008(4) -0.006(4) -0.023(6)
C23 0.122(7) 0.145(9) 0.064(4) 0.003(5) -0.003(4) -0.050(7)
C24 0.102(5) 0.138(7) 0.076(5) -0.007(5) -0.007(4) -0.020(6)
C25 0.075(4) 0.104(6) 0.069(4) -0.002(4) 0.004(3) -0.001(4)
C26 0.140(5) 0.069(4) 0.045(3) -0.002(3) 0.005(3) -0.017(4)
C27 0.241(10) 0.126(7) 0.076(5) 0.015(5) 0.072(6) -0.040(7)
C28 0.360(19) 0.165(12) 0.260(15) 0.013(13) 0.184(14) -0.001(14)

loop_
_atom_type_symbol
_atom_type_description
_atom_type_scat_dispersion_real
_atom_type_scat_dispersion_imag
_atom_type_scat_source
C C 0.0033 0.0016 'International Tables Vol C Tables 4.2.6.8 and 6.1.1.4'
H H 0.0000 0.0000 'International Tables Vol C Tables 4.2.6.8 and 6.1.1.4'
N N 0.0061 0.0033 'International Tables Vol C Tables 4.2.6.8 and 6.1.1.4'
O O 0.0106 0.0060 'International Tables Vol C Tables 4.2.6.8 and 6.1.1.4'

loop_
_geom_angle_atom_site_label_1
_geom_angle_atom_site_label_2
_geom_angle_atom_site_label_3
_geom_angle
C15 N1 C1 108.5(5)
C15 N1 H1 123(4)
C1 N1 H1 128(4)
C9 N2 C10 114.0(4)
C9 N2 C14 112.9(4)
C10 N2 C14 111.2(4)
O2 N3 O1 124.3(5)
O2 N3 C11 119.3(5)
O1 N3 C11 116.2(6)
N1 C1 C2 129.9(6)
N1 C1 C6 107.8(4)
C2 C1 C6 122.3(6)
C3 C2 C1 116.2(6)
C3 C2 H2 121.9
C1 C2 H2 121.9
C4 C3 C2 122.6(6)
C4 C3 H3 118.7
C2 C3 H3 118.7
C5 C4 C3 121.1(6)
C5 C4 H4 119.5
C3 C4 H4 119.5
C4 C5 C6 118.8(6)
C4 C5 H5 120.6
C6 C5 H5 120.6
C5 C6 C1 119.0(5)
C5 C6 C7 134.7(6)
C1 C6 C7 106.3(5)
C15 C7 C6 107.0(5)
C15 C7 C8 122.8(4)
C6 C7 C8 130.1(5)
C7 C8 C9 109.9(5)
C7 C8 H8A 109.7
C9 C8 H8A 109.7
C7 C8 H8B 109.7
C9 C8 H8B 109.7
H8A C8 H8B 108.2
N2 C9 C8 113.0(4)
N2 C9 H9A 109.0
C8 C9 H9A 109.0
N2 C9 H9B 109.0
C8 C9 H9B 109.0
H9A C9 H9B 107.8
N2 C10 C16 111.8(4)
N2 C10 C11 109.7(4)
C16 C10 C11 114.4(5)
N2 C10 H10 106.8
C16 C10 H10 106.8
C11 C10 H10 106.8
N3 C11 C12 110.8(5)
N3 C11 C10 108.2(4)
C12 C11 C10 114.8(4)
N3 C11 H11 107.6
C12 C11 H11 107.6
C10 C11 H11 107.6
C20 C12 C11 112.0(4)
C20 C12 C13 112.1(4)
C11 C12 C13 106.9(4)
C20 C12 H12 108.6
C11 C12 H12 108.6
C13 C12 H12 108.6
C26 C13 C14 114.3(4)
C26 C13 C12 113.3(5)
C14 C13 C12 108.8(4)
C26 C13 H13 106.6
C14 C13 H13 106.6
C12 C13 H13 106.6
N2 C14 C15 104.8(4)
N2 C14 C13 113.2(4)
C15 C14 C13 115.2(4)
N2 C14 H14 107.8
C15 C14 H14 107.8
C13 C14 H14 107.8
C7 C15 N1 110.4(4)
C7 C15 C14 125.1(5)
N1 C15 C14 124.4(5)
C17 C16 C10 113.5(5)
C17 C16 H16A 108.9
C10 C16 H16A 108.9
C17 C16 H16B 108.9
C10 C16 H16B 108.9
H16A C16 H16B 107.7
C18 C17 C16 117.3(7)
C18 C17 H17A 108.0
C16 C17 H17A 108.0
C18 C17 H17B 108.0
C16 C17 H17B 108.0
H17A C17 H17B 107.2
C17 C18 C19 111.6(9)
C17 C18 H18A 109.3
C19 C18 H18A 109.3
C17 C18 H18B 109.3
C19 C18 H18B 109.3
H18A C18 H18B 108.0
C18 C19 H19A 109.5
C18 C19 H19B 109.5
H19A C19 H19B 109.5
C18 C19 H19C 109.5
H19A C19 H19C 109.5
H19B C19 H19C 109.5
C25 C20 C21 118.8(6)
C25 C20 C12 121.7(6)
C21 C20 C12 119.5(6)
C22 C21 C20 119.4(7)
C22 C21 H21 120.3
C20 C21 H21 120.3
C23 C22 C21 120.9(8)
C23 C22 H22 119.6
C21 C22 H22 119.6
C24 C23 C22 119.5(8)
C24 C23 H23 120.3
C22 C23 H23 120.3
C23 C24 C25 121.2(8)
C23 C24 H24 119.4
C25 C24 H24 119.4
C24 C25 C20 120.2(7)
C24 C25 H25 119.9
C20 C25 H25 119.9
C13 C26 C27 110.6(6)
C13 C26 H26A 109.5
C27 C26 H26A 109.5
C13 C26 H26B 109.5
C27 C26 H26B 109.5
H26A C26 H26B 108.1
C28 C27 C26 117.1(9)
C28 C27 H27A 108.0
C26 C27 H27A 108.0
C28 C27 H27B 108.0
C26 C27 H27B 108.0
H27A C27 H27B 107.3
C27 C28 H28A 109.5
C27 C28 H28B 109.5
H28A C28 H28B 109.5
C27 C28 H28C 109.5
H28A C28 H28C 109.5
H28B C28 H28C 109.5

loop_
_geom_bond_atom_site_label_1
_geom_bond_atom_site_label_2
_geom_bond_distance
N1 C15 1.378(6)
N1 C1 1.386(7)
N1 H1 0.88(5)
N2 C9 1.451(7)
N2 C10 1.474(6)
N2 C14 1.482(7)
N3 O2 1.204(7)
N3 O1 1.212(7)
N3 C11 1.519(7)
C1 C2 1.388(7)
C1 C6 1.404(8)
C2 C3 1.374(9)
C2 H2 0.9300
C3 C4 1.372(10)
C3 H3 0.9300
C4 C5 1.367(8)
C4 H4 0.9300
C5 C6 1.390(8)
C5 H5 0.9300
C6 C7 1.454(7)
C7 C15 1.344(8)
C7 C8 1.493(8)
C8 C9 1.515(7)
C8 H8A 0.9700
C8 H8B 0.9700
C9 H9A 0.9700
C9 H9B 0.9700
C10 C16 1.502(7)
C10 C11 1.533(8)
C10 H10 0.9800
C11 C12 1.523(8)
C11 H11 0.9800
C12 C20 1.511(8)
C12 C13 1.570(6)
C12 H12 0.9800
C13 C26 1.514(8)
C13 C14 1.522(8)
C13 H13 0.9800
C14 C15 1.492(7)
C14 H14 0.9800
C16 C17 1.495(9)
C16 H16A 0.9700
C16 H16B 0.9700
C17 C18 1.449(10)
C17 H17A 0.9700
C17 H17B 0.9700
C18 C19 1.521(17)
C18 H18A 0.9700
C18 H18B 0.9700
C19 H19A 0.9600
C19 H19B 0.9600
C19 H19C 0.9600
C20 C25 1.379(8)
C20 C21 1.387(9)
C21 C22 1.382(9)
C21 H21 0.9300
C22 C23 1.367(10)
C22 H22 0.9300
C23 C24 1.345(13)
C23 H23 0.9300
C24 C25 1.372(10)
C24 H24 0.9300
C25 H25 0.9300
C26 C27 1.568(8)
C26 H26A 0.9700
C26 H26B 0.9700
C27 C28 1.450(10)
C27 H27A 0.9700
C27 H27B 0.9700
C28 H28A 0.9600
C28 H28B 0.9600
C28 H28C 0.9600

loop_
_geom_torsion_atom_site_label_1
_geom_torsion_atom_site_label_2
_geom_torsion_atom_site_label_3
_geom_torsion_atom_site_label_4
_geom_torsion
C15 N1 C1 C2 176.3(6)
C15 N1 C1 C6 -0.6(6)
N1 C1 C2 C3 -178.2(6)
C6 C1 C2 C3 -1.6(8)
C1 C2 C3 C4 2.1(10)
C2 C3 C4 C5 -1.9(11)
C3 C4 C5 C6 1.0(10)
C4 C5 C6 C1 -0.5(8)
C4 C5 C6 C7 176.2(6)
N1 C1 C6 C5 178.1(5)
C2 C1 C6 C5 0.9(8)
N1 C1 C6 C7 0.5(6)
C2 C1 C6 C7 -176.7(5)
C5 C6 C7 C15 -177.3(6)
C1 C6 C7 C15 -0.3(6)
C5 C6 C7 C8 5.9(10)
C1 C6 C7 C8 -177.2(5)
C15 C7 C8 C9 9.5(8)
C6 C7 C8 C9 -174.0(5)
C10 N2 C9 C8 -166.5(5)
C14 N2 C9 C8 65.4(6)
C7 C8 C9 N2 -37.3(7)
C9 N2 C10 C16 157.5(5)
C14 N2 C10 C16 -73.5(6)
C9 N2 C10 C11 -74.5(6)
C14 N2 C10 C11 54.5(5)
O2 N3 C11 C12 -34.0(7)
O1 N3 C11 C12 149.9(5)
O2 N3 C11 C10 92.7(6)
O1 N3 C11 C10 -83.4(6)
N2 C10 C11 N3 179.6(5)
C16 C10 C11 N3 -53.8(6)
N2 C10 C11 C12 -56.0(6)
C16 C10 C11 C12 70.6(5)
N3 C11 C12 C20 -58.1(6)
C10 C11 C12 C20 178.9(5)
N3 C11 C12 C13 178.7(4)
C10 C11 C12 C13 55.7(6)
C20 C12 C13 C26 53.7(6)
C11 C12 C13 C26 176.7(5)
C20 C12 C13 C14 -178.0(5)
C11 C12 C13 C14 -55.0(5)
C9 N2 C14 C15 -56.2(5)
C10 N2 C14 C15 174.3(4)
C9 N2 C14 C13 70.2(5)
C10 N2 C14 C13 -59.3(5)
C26 C13 C14 N2 -173.1(4)
C12 C13 C14 N2 59.2(6)
C26 C13 C14 C15 -52.5(7)
C12 C13 C14 C15 179.8(5)
C6 C7 C15 N1 -0.1(6)
C8 C7 C15 N1 177.1(5)
C6 C7 C15 C14 176.2(5)
C8 C7 C15 C14 -6.6(8)
C1 N1 C15 C7 0.4(6)
C1 N1 C15 C14 -175.9(5)
N2 C14 C15 C7 28.2(7)
C13 C14 C15 C7 -96.9(7)
N2 C14 C15 N1 -156.0(5)
C13 C14 C15 N1 78.9(7)
N2 C10 C16 C17 -48.8(7)
C11 C10 C16 C17 -174.3(5)
C10 C16 C17 C18 -170.4(8)
C16 C17 C18 C19 -172.2(10)
C11 C12 C20 C25 -60.8(6)
C13 C12 C20 C25 59.4(6)
C11 C12 C20 C21 119.9(5)
C13 C12 C20 C21 -119.9(5)
C25 C20 C21 C22 0.4(8)
C12 C20 C21 C22 179.7(5)
C20 C21 C22 C23 0.5(9)
C21 C22 C23 C24 -1.3(11)
C22 C23 C24 C25 1.3(12)
C23 C24 C25 C20 -0.4(10)
C21 C20 C25 C24 -0.4(8)
C12 C20 C25 C24 -179.7(5)
C14 C13 C26 C27 96.8(7)
C12 C13 C26 C27 -137.8(6)
C13 C26 C27 C28 -179.0(11)
